data_4337391
loop_
_publ_author_name
'Kischel, Marcus'
'Dornberg, Gregor'
'Krautscheid, Harald'

_publ_section_title
;
 Trialkylphosphine-Stabilized Copper(I) Dialkylaluminum(III)
 Ethanedithiolate Complexes: Single-Source Precursors and a Novel
 Modification of Copper Aluminum Disulfide.
;
_journal_issue 3
_journal_name_full 'Inorganic chemistry'
_journal_page_first 1614
_journal_page_last 1623
_journal_paper_doi 10.1021/ic402675w
_journal_volume 53
_journal_year 2014
_chemical_compound_source 'synthesis as described'
_chemical_formula_moiety 'C34 H78 Al2 Cu2 P2 S4'
_chemical_formula_sum 'C34 H78 Al2 Cu2 P2 S4'
_chemical_formula_weight 858.18
_chemical_name_systematic
;
 bis(\m~3~-1,2-dithiolatoethane-S,S,S',S')-tetra(propan-2-ido)
-bis(triisopropylphosphine)-dicopper(+1)-dialuminium(+3)
;
_space_group_IT_number 2
_symmetry_cell_setting triclinic
_symmetry_Int_Tables_number 2
_symmetry_space_group_name_Hall '-P 1'
_symmetry_space_group_name_H-M 'P -1'
_atom_sites_solution_hydrogens geom
_atom_sites_solution_primary direct
_atom_sites_solution_secondary difmap
_audit_creation_date 2013-02-01T11:23:40-00:00
_audit_creation_method 'WinGX routine CIF_UPDATE'
_cell_angle_alpha 65.856(10)
_cell_angle_beta 72.629(10)
_cell_angle_gamma 86.589(12)
_cell_formula_units_Z 1
_cell_length_a 8.4693(12)
_cell_length_b 11.7330(17)
_cell_length_c 13.4863(17)
_cell_measurement_reflns_used 11406
_cell_measurement_temperature 213(2)
_cell_measurement_theta_max 25.90
_cell_measurement_theta_min 2.53
_cell_measurement_wavelength 0.71073
_cell_volume 1164.1(3)
_computing_cell_refinement 'STOE X-AREA'
_computing_data_reduction 'STOE X-AREA, STOE X-RED'
_computing_molecular_graphics 'DIAMOND 3.2'
_computing_publication_material
;
'WinGX publication routines'
Farrugia, L. J. (1999) WinGX, J. Appl. Cryst. 32, 837-838
;
_computing_structure_refinement
;
'SHELXL-97'
Sheldrick, G.M. (2008) Acta Cryst. A64, 112
;
_computing_structure_solution
;
'SIR-92'
Altomare, A., Cascarano, G., 
Giacovazzo, C. & Guagliardi, A. (1993) J. Appl. Cryst. 26, 343-350.
;
_diffrn_ambient_temperature 213(2)
_diffrn_detector 'image plate (34 cm diameter / schwenk)'
_diffrn_detector_area_resol_mean 6.67
_diffrn_detector_type STOE
_diffrn_measured_fraction_theta_full 0.937
_diffrn_measured_fraction_theta_max 0.937
_diffrn_measurement_device '2-circle goniometer'
_diffrn_measurement_device_type 'STOE IPDS-2T'
_diffrn_measurement_method '\w scans'
_diffrn_radiation_monochromator graphite
_diffrn_radiation_source 'fine-focus sealed tube'
_diffrn_radiation_type MoK\a
_diffrn_radiation_wavelength 0.71073
_diffrn_reflns_av_R_equivalents 0.0476
_diffrn_reflns_av_unetI/netI 0.0523
_diffrn_reflns_limit_h_max 10
_diffrn_reflns_limit_h_min -10
_diffrn_reflns_limit_k_max 14
_diffrn_reflns_limit_k_min -14
_diffrn_reflns_limit_l_max 16
_diffrn_reflns_limit_l_min -16
_diffrn_reflns_number 14672
_diffrn_reflns_theta_full 25.99
_diffrn_reflns_theta_max 25.99
_diffrn_reflns_theta_min 2.53
_diffrn_standards_number 0
_exptl_absorpt_coefficient_mu 1.22
_exptl_absorpt_correction_T_max 0.8571
_exptl_absorpt_correction_T_min 0.6000
_exptl_absorpt_correction_type numerical
_exptl_absorpt_process_details
;
Busing, W. R. & Levy, H. A. (1957) Acta Cryst. 10, 180-182. 
and  
Coppens, P., Leiserowitz, L. & Rabinovich, D. (1965) 
Acta Cryst. 1965, 1035-1038.
;
_exptl_crystal_colour colorless
_exptl_crystal_density_diffrn 1.224
_exptl_crystal_density_method 'not measured'
_exptl_crystal_description platelet
_exptl_crystal_F_000 460
_exptl_crystal_size_max 0.49
_exptl_crystal_size_mid 0.24
_exptl_crystal_size_min 0.06
_refine_diff_density_max 0.449
_refine_diff_density_min -0.145
_refine_diff_density_rms 0.047
_refine_ls_extinction_method none
_refine_ls_goodness_of_fit_ref 0.815
_refine_ls_hydrogen_treatment constr
_refine_ls_matrix_type full
_refine_ls_number_parameters 209
_refine_ls_number_reflns 4282
_refine_ls_number_restraints 0
_refine_ls_restrained_S_all 0.815
_refine_ls_R_factor_all 0.0382
_refine_ls_R_factor_gt 0.0236
_refine_ls_shift/su_max 0.001
_refine_ls_shift/su_mean 0
_refine_ls_structure_factor_coef Fsqd
_refine_ls_weighting_details 'calc w=1/[\s^2^(Fo^2^)+(0.0238P)^2^+0.0000P] where P=(Fo^2^+2Fc^2^)/3'
_refine_ls_weighting_scheme calc
_refine_ls_wR_factor_gt 0.0502
_refine_ls_wR_factor_ref 0.0519
_reflns_number_gt 3099
_reflns_number_total 4282
_reflns_threshold_expression >2sigma(I)
_cod_data_source_file ic402675w_si_005.cif
_cod_data_source_block '[iPr3PCuSC2H4SAliPr2]2'
_cod_database_code 4337391

loop_
_symmetry_equiv_pos_as_xyz
'x, y, z'
'-x, -y, -z'

loop_
_atom_site_label
_atom_site_type_symbol
_atom_site_fract_x
_atom_site_fract_y
_atom_site_fract_z
_atom_site_U_iso_or_equiv
_atom_site_adp_type
_atom_site_occupancy
_atom_site_symmetry_multiplicity
_atom_site_calc_flag
_atom_site_refinement_flags
C1 C 0.7822(2) 0.6532(2) 0.4252(2) 0.0378(5) Uani 1 1 d .
H1A H 0.8475 0.6568 0.3504 0.045 Uiso 1 1 calc R
H1B H 0.8524 0.6909 0.4514 0.045 Uiso 1 1 calc R
C2 C 0.7378(2) 0.5168(2) 0.5078(2) 0.0372(5) Uani 1 1 d .
H2A H 0.8395 0.4766 0.5193 0.045 Uiso 1 1 calc R
H2B H 0.6878 0.4742 0.4742 0.045 Uiso 1 1 calc R
C3 C 0.6835(3) 0.1820(2) 0.7359(2) 0.0394(5) Uani 1 1 d .
H3 H 0.7577 0.2036 0.6575 0.047 Uiso 1 1 calc R
C4 C 0.7855(3) 0.2071(3) 0.8025(3) 0.0638(8) Uani 1 1 d .
H4A H 0.8813 0.1574 0.8013 0.096 Uiso 1 1 calc R
H4B H 0.7176 0.1845 0.8807 0.096 Uiso 1 1 calc R
H4C H 0.8223 0.2952 0.7677 0.096 Uiso 1 1 calc R
C5 C 0.6287(3) 0.0422(2) 0.7870(3) 0.0560(7) Uani 1 1 d .
H5A H 0.5569 0.0173 0.8646 0.084 Uiso 1 1 calc R
H5B H 0.7255 -0.0062 0.787 0.084 Uiso 1 1 calc R
H5C H 0.569 0.0273 0.7418 0.084 Uiso 1 1 calc R
C6 C 0.2988(3) 0.2639(2) 0.8598(2) 0.0397(5) Uani 1 1 d .
H6 H 0.2177 0.3242 0.8335 0.048 Uiso 1 1 calc R
C7 C 0.3468(4) 0.2937(3) 0.9487(2) 0.0657(8) Uani 1 1 d .
H7A H 0.4215 0.2332 0.9798 0.099 Uiso 1 1 calc R
H7B H 0.2477 0.2893 1.0096 0.099 Uiso 1 1 calc R
H7C H 0.4015 0.3772 0.9126 0.099 Uiso 1 1 calc R
C8 C 0.2091(3) 0.1316(3) 0.9173(2) 0.0590(7) Uani 1 1 d .
H8A H 0.1112 0.1278 0.9788 0.089 Uiso 1 1 calc R
H8B H 0.2832 0.07 0.9477 0.089 Uiso 1 1 calc R
H8C H 0.1767 0.114 0.8615 0.089 Uiso 1 1 calc R
C9 C 0.4736(3) 0.7173(3) 0.8122(2) 0.0593(8) Uani 1 1 d .
H9A H 0.4986 0.6855 0.8841 0.089 Uiso 1 1 calc R
H9B H 0.5031 0.8067 0.7725 0.089 Uiso 1 1 calc R
H9C H 0.5367 0.6754 0.7657 0.089 Uiso 1 1 calc R
C10 C 0.2873(3) 0.6924(2) 0.8348(2) 0.0414(5) Uani 1 1 d .
H10 H 0.2636 0.6005 0.8754 0.05 Uiso 1 1 calc R
C11 C 0.1841(4) 0.7481(3) 0.9169(2) 0.0640(8) Uani 1 1 d .
H11A H 0.2126 0.8375 0.8845 0.096 Uiso 1 1 calc R
H11B H 0.2074 0.7085 0.9893 0.096 Uiso 1 1 calc R
H11C H 0.067 0.7335 0.9287 0.096 Uiso 1 1 calc R
C12 C -0.0089(3) 0.5417(2) 0.8109(3) 0.0708(9) Uani 1 1 d .
H12A H 0.0605 0.4968 0.7696 0.106 Uiso 1 1 calc R
H12B H -0.1245 0.5156 0.8297 0.106 Uiso 1 1 calc R
H12C H 0.0189 0.5234 0.8804 0.106 Uiso 1 1 calc R
C13 C 0.0204(2) 0.6828(2) 0.7365(2) 0.0397(5) Uani 1 1 d .
H13 H -0.0502 0.7271 0.7803 0.048 Uiso 1 1 calc R
C14 C -0.0290(3) 0.7146(3) 0.6281(2) 0.0567(7) Uani 1 1 d .
H14A H -0.1419 0.6812 0.6487 0.085 Uiso 1 1 calc R
H14B H 0.0454 0.678 0.5808 0.085 Uiso 1 1 calc R
H14C H -0.022 0.8048 0.5862 0.085 Uiso 1 1 calc R
C15 C 0.0827(3) 0.9682(2) 0.6855(2) 0.0514(7) Uani 1 1 d .
H15A H -0.0068 0.9477 0.6631 0.077 Uiso 1 1 calc R
H15B H 0.1007 1.0585 0.6557 0.077 Uiso 1 1 calc R
H15C H 0.0535 0.9328 0.7679 0.077 Uiso 1 1 calc R
C16 C 0.2426(3) 0.91363(19) 0.6373(2) 0.0367(5) Uani 1 1 d .
H16 H 0.3314 0.9426 0.6573 0.044 Uiso 1 1 calc R
C17 C 0.2918(3) 0.9711(2) 0.5071(2) 0.0476(6) Uani 1 1 d .
H17A H 0.3091 1.0613 0.4785 0.071 Uiso 1 1 calc R
H17B H 0.2041 0.951 0.4831 0.071 Uiso 1 1 calc R
H17C H 0.3935 0.9376 0.4773 0.071 Uiso 1 1 calc R
Al1 Al 0.49114(7) 0.28818(6) 0.72345(6) 0.03077(14) Uani 1 1 d .
P1 P 0.24029(6) 0.73864(5) 0.69783(5) 0.03034(13) Uani 1 1 d .
S1 S 0.60273(6) 0.74757(5) 0.40851(5) 0.03349(13) Uani 1 1 d .
S2 S 0.59265(6) 0.49740(5) 0.64710(5) 0.03333(13) Uani 1 1 d .
Cu1 Cu 0.43192(3) 0.66244(2) 0.59189(2) 0.03268(8) Uani 1 1 d .

loop_
_atom_site_aniso_label
_atom_site_aniso_U_11
_atom_site_aniso_U_22
_atom_site_aniso_U_33
_atom_site_aniso_U_23
_atom_site_aniso_U_13
_atom_site_aniso_U_12
C1 0.0311(11) 0.0443(13) 0.0393(16) -0.0193(11) -0.0084(11) -0.0021(9)
C2 0.0327(11) 0.0394(12) 0.0466(16) -0.0246(11) -0.0126(11) 0.0055(9)
C3 0.0393(12) 0.0393(12) 0.0350(15) -0.0127(11) -0.0090(11) 0.0070(10)
C4 0.0535(15) 0.0684(18) 0.085(2) -0.0352(17) -0.0403(17) 0.0203(14)
C5 0.0565(15) 0.0369(13) 0.068(2) -0.0155(13) -0.0194(15) 0.0148(11)
C6 0.0431(12) 0.0419(13) 0.0320(15) -0.0146(11) -0.0104(11) 0.0110(10)
C7 0.0728(18) 0.085(2) 0.044(2) -0.0378(17) -0.0066(15) -0.0030(16)
C8 0.0518(15) 0.0593(17) 0.049(2) -0.0189(14) 0.0059(13) -0.0082(12)
C9 0.0641(16) 0.0741(19) 0.064(2) -0.0416(17) -0.0360(16) 0.0119(14)
C10 0.0530(13) 0.0392(12) 0.0335(16) -0.0164(11) -0.0133(12) 0.0041(10)
C11 0.0809(19) 0.075(2) 0.039(2) -0.0326(16) -0.0099(16) 0.0084(16)
C12 0.0595(17) 0.0462(16) 0.093(3) -0.0165(16) -0.0184(17) -0.0146(13)
C13 0.0314(11) 0.0378(12) 0.0482(17) -0.0217(11) -0.0031(11) -0.0012(9)
C14 0.0393(13) 0.0702(18) 0.073(2) -0.0380(16) -0.0207(14) 0.0029(12)
C15 0.0491(14) 0.0357(13) 0.065(2) -0.0244(13) -0.0069(13) 0.0078(11)
C16 0.0357(11) 0.0293(11) 0.0435(16) -0.0163(11) -0.0078(11) 0.0023(9)
C17 0.0469(13) 0.0373(13) 0.0485(18) -0.0107(12) -0.0107(12) 0.0046(10)
Al1 0.0352(3) 0.0284(3) 0.0291(4) -0.0119(3) -0.0103(3) 0.0037(3)
P1 0.0306(3) 0.0298(3) 0.0325(4) -0.0161(3) -0.0074(2) 0.0021(2)
S1 0.0390(3) 0.0312(3) 0.0318(4) -0.0149(2) -0.0094(3) 0.0003(2)
S2 0.0398(3) 0.0286(3) 0.0347(4) -0.0151(2) -0.0129(3) 0.0033(2)
Cu1 0.03293(14) 0.03409(15) 0.03637(19) -0.02072(13) -0.00916(12) 0.00378(11)

loop_
_atom_type_symbol
_atom_type_description
_atom_type_scat_dispersion_real
_atom_type_scat_dispersion_imag
_atom_type_scat_source
C C 0.0033 0.0016 'International Tables Vol C Tables 4.2.6.8 and 6.1.1.4'
H H 0 0 'International Tables Vol C Tables 4.2.6.8 and 6.1.1.4'
Al Al 0.0645 0.0514 'International Tables Vol C Tables 4.2.6.8 and 6.1.1.4'
P P 0.1023 0.0942 'International Tables Vol C Tables 4.2.6.8 and 6.1.1.4'
S S 0.1246 0.1234 'International Tables Vol C Tables 4.2.6.8 and 6.1.1.4'
Cu Cu 0.3201 1.2651 'International Tables Vol C Tables 4.2.6.8 and 6.1.1.4'

loop_
_geom_angle_atom_site_label_1
_geom_angle_atom_site_label_2
_geom_angle_atom_site_label_3
_geom_angle
_geom_angle_site_symmetry_1
_geom_angle_site_symmetry_3
C2 C1 S1 114.52(14) . .
C2 C1 H1A 108.6 . .
S1 C1 H1A 108.6 . .
C2 C1 H1B 108.6 . .
S1 C1 H1B 108.6 . .
H1A C1 H1B 107.6 . .
C1 C2 S2 112.87(15) . .
C1 C2 H2A 109 . .
S2 C2 H2A 109 . .
C1 C2 H2B 109 . .
S2 C2 H2B 109 . .
H2A C2 H2B 107.8 . .
C4 C3 C5 110.5(2) . .
C4 C3 Al1 113.08(16) . .
C5 C3 Al1 111.55(15) . .
C4 C3 H3 107.1 . .
C5 C3 H3 107.1 . .
Al1 C3 H3 107.1 . .
C3 C4 H4A 109.5 . .
C3 C4 H4B 109.5 . .
H4A C4 H4B 109.5 . .
C3 C4 H4C 109.5 . .
H4A C4 H4C 109.5 . .
H4B C4 H4C 109.5 . .
C3 C5 H5A 109.5 . .
C3 C5 H5B 109.5 . .
H5A C5 H5B 109.5 . .
C3 C5 H5C 109.5 . .
H5A C5 H5C 109.5 . .
H5B C5 H5C 109.5 . .
C7 C6 C8 109.7(2) . .
C7 C6 Al1 112.35(17) . .
C8 C6 Al1 113.33(16) . .
C7 C6 H6 107 . .
C8 C6 H6 107 . .
Al1 C6 H6 107 . .
C6 C7 H7A 109.5 . .
C6 C7 H7B 109.5 . .
H7A C7 H7B 109.5 . .
C6 C7 H7C 109.5 . .
H7A C7 H7C 109.5 . .
H7B C7 H7C 109.5 . .
C6 C8 H8A 109.5 . .
C6 C8 H8B 109.5 . .
H8A C8 H8B 109.5 . .
C6 C8 H8C 109.5 . .
H8A C8 H8C 109.5 . .
H8B C8 H8C 109.5 . .
C10 C9 H9A 109.5 . .
C10 C9 H9B 109.5 . .
H9A C9 H9B 109.5 . .
C10 C9 H9C 109.5 . .
H9A C9 H9C 109.5 . .
H9B C9 H9C 109.5 . .
C9 C10 C11 110.5(2) . .
C9 C10 P1 110.11(17) . .
C11 C10 P1 116.68(17) . .
C9 C10 H10 106.3 . .
C11 C10 H10 106.3 . .
P1 C10 H10 106.3 . .
C10 C11 H11A 109.5 . .
C10 C11 H11B 109.5 . .
H11A C11 H11B 109.5 . .
C10 C11 H11C 109.5 . .
H11A C11 H11C 109.5 . .
H11B C11 H11C 109.5 . .
C13 C12 H12A 109.5 . .
C13 C12 H12B 109.5 . .
H12A C12 H12B 109.5 . .
C13 C12 H12C 109.5 . .
H12A C12 H12C 109.5 . .
H12B C12 H12C 109.5 . .
C12 C13 C14 110.4(2) . .
C12 C13 P1 111.50(16) . .
C14 C13 P1 109.83(17) . .
C12 C13 H13 108.3 . .
C14 C13 H13 108.3 . .
P1 C13 H13 108.3 . .
C13 C14 H14A 109.5 . .
C13 C14 H14B 109.5 . .
H14A C14 H14B 109.5 . .
C13 C14 H14C 109.5 . .
H14A C14 H14C 109.5 . .
H14B C14 H14C 109.5 . .
C16 C15 H15A 109.5 . .
C16 C15 H15B 109.5 . .
H15A C15 H15B 109.5 . .
C16 C15 H15C 109.5 . .
H15A C15 H15C 109.5 . .
H15B C15 H15C 109.5 . .
C17 C16 C15 109.9(2) . .
C17 C16 P1 111.89(15) . .
C15 C16 P1 115.83(16) . .
C17 C16 H16 106.2 . .
C15 C16 H16 106.2 . .
P1 C16 H16 106.2 . .
C16 C17 H17A 109.5 . .
C16 C17 H17B 109.5 . .
H17A C17 H17B 109.5 . .
C16 C17 H17C 109.5 . .
H17A C17 H17C 109.5 . .
H17B C17 H17C 109.5 . .
C6 Al1 C3 120.94(10) . .
C6 Al1 S1 108.59(7) . 2_666
C3 Al1 S1 103.38(7) . 2_666
C6 Al1 S2 106.31(7) . .
C3 Al1 S2 107.69(7) . .
S1 Al1 S2 109.65(3) 2_666 .
C13 P1 C10 106.01(11) . .
C13 P1 C16 105.36(10) . .
C10 P1 C16 105.32(10) . .
C13 P1 Cu1 117.42(7) . .
C10 P1 Cu1 107.06(7) . .
C16 P1 Cu1 114.73(8) . .
C1 S1 Cu1 99.84(8) . .
C1 S1 Al1 106.51(7) . 2_666
Cu1 S1 Al1 115.07(3) . 2_666
C2 S2 Cu1 100.60(7) . .
C2 S2 Al1 102.02(7) . .
Cu1 S2 Al1 122.84(3) . .
P1 Cu1 S1 133.64(2) . .
P1 Cu1 S2 129.56(3) . .
S1 Cu1 S2 93.42(3) . .

loop_
_geom_bond_atom_site_label_1
_geom_bond_atom_site_label_2
_geom_bond_distance
_geom_bond_site_symmetry_2
C1 C2 1.519(3) .
C1 S1 1.840(2) .
C1 H1A 0.98 .
C1 H1B 0.98 .
C2 S2 1.843(2) .
C2 H2A 0.98 .
C2 H2B 0.98 .
C3 C4 1.533(3) .
C3 C5 1.535(3) .
C3 Al1 1.996(2) .
C3 H3 0.99 .
C4 H4A 0.97 .
C4 H4B 0.97 .
C4 H4C 0.97 .
C5 H5A 0.97 .
C5 H5B 0.97 .
C5 H5C 0.97 .
C6 C7 1.541(3) .
C6 C8 1.546(3) .
C6 Al1 1.988(2) .
C6 H6 0.99 .
C7 H7A 0.97 .
C7 H7B 0.97 .
C7 H7C 0.97 .
C8 H8A 0.97 .
C8 H8B 0.97 .
C8 H8C 0.97 .
C9 C10 1.537(3) .
C9 H9A 0.97 .
C9 H9B 0.97 .
C9 H9C 0.97 .
C10 C11 1.537(3) .
C10 P1 1.860(2) .
C10 H10 0.99 .
C11 H11A 0.97 .
C11 H11B 0.97 .
C11 H11C 0.97 .
C12 C13 1.534(3) .
C12 H12A 0.97 .
C12 H12B 0.97 .
C12 H12C 0.97 .
C13 C14 1.534(3) .
C13 P1 1.858(2) .
C13 H13 0.99 .
C14 H14A 0.97 .
C14 H14B 0.97 .
C14 H14C 0.97 .
C15 C16 1.542(3) .
C15 H15A 0.97 .
C15 H15B 0.97 .
C15 H15C 0.97 .
C16 C17 1.529(3) .
C16 P1 1.873(2) .
C16 H16 0.99 .
C17 H17A 0.97 .
C17 H17B 0.97 .
C17 H17C 0.97 .
Al1 S1 2.3390(8) 2_666
Al1 S2 2.3409(9) .
P1 Cu1 2.2276(7) .
S1 Cu1 2.2851(8) .
S1 Al1 2.3389(8) 2_666
S2 Cu1 2.2954(7) .
